data_7109530
loop_
_publ_author_name
'John J. Sandoval'
'Pilar Palma'
'Eleuterio Alvarez'
'Antonio Rodriguez-Delgado'
'Juan Campora'

_publ_section_title
;
 Dibenzyl and diallyl 2,6-bisiminopyridinezinc(II) complexes: selective
 alkyl migration to the pyridine ring leads to remarkably stable
 dihydropyridinates
;
_journal_name_full Chem.Commun.
_journal_page_first 6791
_journal_paper_doi 10.1039/c3cc42798f
_journal_volume 49
_journal_year 2013
_chemical_formula_moiety 'C47 H57 N3 Zn, 0.5(C6 H14)'
_chemical_formula_sum 'C50 H64 N3 Zn'
_chemical_formula_weight 772.41
_chemical_name_systematic
;
?
;
_space_group_IT_number 14
_symmetry_cell_setting monoclinic
_symmetry_space_group_name_Hall '-P 2yn'
_symmetry_space_group_name_H-M 'P 1 21/n 1'
_atom_sites_solution_hydrogens geom
_atom_sites_solution_primary direct
_atom_sites_solution_secondary difmap
_audit_creation_method SHELXL-97
_cell_angle_alpha 90.00
_cell_angle_beta 100.793(2)
_cell_angle_gamma 90.00
_cell_formula_units_Z 4
_cell_length_a 12.0371(12)
_cell_length_b 16.4360(15)
_cell_length_c 23.031(2)
_cell_measurement_reflns_used 9898
_cell_measurement_temperature 173(2)
_cell_measurement_theta_max 26.62
_cell_measurement_theta_min 2.43
_cell_volume 4475.9(7)
_computing_cell_refinement 'APEX2 Software Suite (Bruker, 2007)'
_computing_data_collection 'APEX2 Software Suite (Bruker, 2007)'
_computing_data_reduction 'APEX2 Software Suite (Bruker, 2007)'
_computing_molecular_graphics 'SHELXTL (Sheldrick, 2008)'
_computing_publication_material 'SHELXTL and publCIF (Westrip, 2010)'
_computing_structure_refinement 'SHELXL97 (Sheldrick, 2008)'
_computing_structure_solution 'SIR2002 (Burla et al., 2003)'
_diffrn_ambient_temperature 173(2)
_diffrn_detector_area_resol_mean 8.26
_diffrn_measured_fraction_theta_full 0.998
_diffrn_measured_fraction_theta_max 0.998
_diffrn_measurement_device_type
;
Bruker-Nonius X8kappa APEX II CCD area detector
;
_diffrn_measurement_method 'phi and omega scans with narrow frames'
_diffrn_radiation_monochromator graphite
_diffrn_radiation_source 'fine-focus sealed tube'
_diffrn_radiation_type MoK\a
_diffrn_radiation_wavelength 0.71073
_diffrn_reflns_av_R_equivalents 0.0442
_diffrn_reflns_av_sigmaI/netI 0.0332
_diffrn_reflns_limit_h_max 17
_diffrn_reflns_limit_h_min -17
_diffrn_reflns_limit_k_max 23
_diffrn_reflns_limit_k_min -20
_diffrn_reflns_limit_l_max 32
_diffrn_reflns_limit_l_min -23
_diffrn_reflns_number 90841
_diffrn_reflns_theta_full 30.54
_diffrn_reflns_theta_max 30.54
_diffrn_reflns_theta_min 1.53
_diffrn_standards_decay_% 0
_exptl_absorpt_coefficient_mu 0.584
_exptl_absorpt_correction_T_max 0.9175
_exptl_absorpt_correction_T_min 0.8543
_exptl_absorpt_correction_type multi-scan
_exptl_absorpt_process_details
;
program SADABS, Bruker (2001).
;
_exptl_crystal_colour yellow
_exptl_crystal_density_diffrn 1.146
_exptl_crystal_density_method 'not measured'
_exptl_crystal_description prism
_exptl_crystal_F_000 1660
_exptl_crystal_size_max 0.30
_exptl_crystal_size_mid 0.22
_exptl_crystal_size_min 0.15
_refine_diff_density_max 0.905
_refine_diff_density_min -0.535
_refine_diff_density_rms 0.081
_refine_ls_extinction_method none
_refine_ls_goodness_of_fit_ref 1.040
_refine_ls_hydrogen_treatment constr
_refine_ls_matrix_type full
_refine_ls_number_parameters 498
_refine_ls_number_reflns 13656
_refine_ls_number_restraints 38
_refine_ls_restrained_S_all 1.040
_refine_ls_R_factor_all 0.0818
_refine_ls_R_factor_gt 0.0502
_refine_ls_shift/su_max 0.002
_refine_ls_shift/su_mean 0.000
_refine_ls_structure_factor_coef Fsqd
_refine_ls_weighting_details 'calc w=1/[\s^2^(Fo^2^)+(0.0860P)^2^+2.5868P] where P=(Fo^2^+2Fc^2^)/3'
_refine_ls_weighting_scheme calc
_refine_ls_wR_factor_gt 0.1432
_refine_ls_wR_factor_ref 0.1662
_reflns_number_gt 9496
_reflns_number_total 13656
_reflns_threshold_expression >2sigma(I)
_cod_data_source_file c3cc42798f.txt
_cod_data_source_block c2b
_cod_original_sg_symbol_H-M 'P 21/n'
_cod_database_code 7109530

loop_
_symmetry_equiv_pos_as_xyz
'x, y, z'
'-x+1/2, y+1/2, -z+1/2'
'-x, -y, -z'
'x-1/2, -y-1/2, z-1/2'

loop_
_atom_site_label
_atom_site_type_symbol
_atom_site_fract_x
_atom_site_fract_y
_atom_site_fract_z
_atom_site_U_iso_or_equiv
_atom_site_adp_type
_atom_site_occupancy
_atom_site_symmetry_multiplicity
_atom_site_calc_flag
_atom_site_refinement_flags
Zn1 Zn 0.28541(2) 0.372808(14) 0.178801(11) 0.02904(8) Uani 1 1 d .
N1 N 0.21235(14) 0.47327(10) 0.15361(7) 0.0259(3) Uani 1 1 d .
N2 N 0.38414(13) 0.42006(10) 0.10926(7) 0.0257(3) Uani 1 1 d .
N3 N 0.18848(14) 0.40914(11) 0.25477(7) 0.0279(3) Uani 1 1 d .
C1 C 0.23578(16) 0.51437(12) 0.10508(8) 0.0251(4) Uani 1 1 d .
C2 C 0.17929(17) 0.58094(12) 0.08114(9) 0.0298(4) Uani 1 1 d .
H2 H 0.2012 0.6054 0.0476 0.036 Uiso 1 1 calc R
C3 C 0.08344(18) 0.61794(13) 0.10520(10) 0.0311(4) Uani 1 1 d .
H3 H 0.1041 0.6757 0.1159 0.037 Uiso 1 1 calc R
C4 C 0.07060(19) 0.57440(14) 0.16096(10) 0.0350(5) Uani 1 1 d .
H4 H 0.0170 0.5945 0.1829 0.042 Uiso 1 1 calc R
C5 C 0.13186(16) 0.50805(12) 0.18116(9) 0.0276(4) Uani 1 1 d .
C6 C 0.33310(17) 0.48152(13) 0.08175(9) 0.0292(4) Uani 1 1 d .
C7 C 0.3684(3) 0.5209(2) 0.02938(14) 0.0592(9) Uani 1 1 d .
H7A H 0.4275 0.4881 0.0167 0.089 Uiso 1 1 calc R
H7B H 0.3977 0.5756 0.0402 0.089 Uiso 1 1 calc R
H7C H 0.3030 0.5248 -0.0030 0.089 Uiso 1 1 calc R
C8 C -0.02878(19) 0.61889(14) 0.05942(11) 0.0368(5) Uani 1 1 d .
H8A H -0.0501 0.5623 0.0474 0.044 Uiso 1 1 calc R
H8B H -0.0894 0.6419 0.0782 0.044 Uiso 1 1 calc R
C9 C -0.02014(18) 0.66800(14) 0.00525(10) 0.0346(5) Uani 1 1 d .
C10 C -0.0222(2) 0.63144(15) -0.04908(11) 0.0415(5) Uani 1 1 d .
H10 H -0.0327 0.5743 -0.0528 0.050 Uiso 1 1 calc R
C11 C -0.0094(2) 0.67676(18) -0.09823(11) 0.0481(6) Uani 1 1 d .
H11 H -0.0110 0.6505 -0.1351 0.058 Uiso 1 1 calc R
C12 C 0.0058(2) 0.75966(18) -0.09364(12) 0.0495(6) Uani 1 1 d .
H12 H 0.0147 0.7907 -0.1272 0.059 Uiso 1 1 calc R
C13 C 0.0080(3) 0.79706(16) -0.04028(12) 0.0515(7) Uani 1 1 d .
H13 H 0.0183 0.8543 -0.0370 0.062 Uiso 1 1 calc R
C14 C -0.0046(2) 0.75218(15) 0.00896(11) 0.0433(6) Uani 1 1 d .
H14 H -0.0027 0.7790 0.0457 0.052 Uiso 1 1 calc R
C15 C 0.12271(17) 0.46994(14) 0.23868(9) 0.0304(4) Uani 1 1 d .
C16 C 0.0423(2) 0.50574(19) 0.27447(11) 0.0489(7) Uani 1 1 d .
H16A H 0.0438 0.4731 0.3102 0.073 Uiso 1 1 calc R
H16B H -0.0345 0.5058 0.2509 0.073 Uiso 1 1 calc R
H16C H 0.0651 0.5617 0.2856 0.073 Uiso 1 1 calc R
C17 C 0.48290(16) 0.38425(12) 0.09373(9) 0.0267(4) Uani 1 1 d .
C18 C 0.58932(17) 0.41025(13) 0.12413(9) 0.0310(4) Uani 1 1 d .
C19 C 0.68418(19) 0.36910(15) 0.11318(11) 0.0381(5) Uani 1 1 d .
H19 H 0.7570 0.3857 0.1331 0.046 Uiso 1 1 calc R
C20 C 0.6754(2) 0.30473(17) 0.07401(11) 0.0414(5) Uani 1 1 d .
H20 H 0.7413 0.2767 0.0679 0.050 Uiso 1 1 calc R
C21 C 0.5705(2) 0.28153(15) 0.04387(11) 0.0387(5) Uani 1 1 d .
H21 H 0.5648 0.2378 0.0165 0.046 Uiso 1 1 calc R
C22 C 0.47218(18) 0.32093(14) 0.05264(10) 0.0330(4) Uani 1 1 d .
C23 C 0.5994(2) 0.48102(15) 0.16707(11) 0.0401(5) Uani 1 1 d .
H23 H 0.5400 0.5214 0.1501 0.048 Uiso 1 1 calc R
C24 C 0.5755(3) 0.4565(2) 0.22551(14) 0.0657(9) Uani 1 1 d .
H24A H 0.5037 0.4268 0.2200 0.099 Uiso 1 1 calc R
H24B H 0.5704 0.5051 0.2495 0.099 Uiso 1 1 calc R
H24C H 0.6366 0.4214 0.2456 0.099 Uiso 1 1 calc R
C25 C 0.7132(3) 0.5248(2) 0.17432(19) 0.0764(10) Uani 1 1 d .
H25A H 0.7080 0.5775 0.1936 0.115 Uiso 1 1 calc R
H25B H 0.7329 0.5334 0.1354 0.115 Uiso 1 1 calc R
H25C H 0.7717 0.4916 0.1987 0.115 Uiso 1 1 calc R
C26 C 0.3585(2) 0.29507(18) 0.01659(13) 0.0484(6) Uani 1 1 d .
H26 H 0.2980 0.3265 0.0311 0.058 Uiso 1 1 calc R
C27 C 0.3350(4) 0.2050(3) 0.0231(2) 0.0931(14) Uani 1 1 d .
H27A H 0.3950 0.1730 0.0105 0.140 Uiso 1 1 calc R
H27B H 0.2620 0.1910 -0.0016 0.140 Uiso 1 1 calc R
H27C H 0.3329 0.1928 0.0645 0.140 Uiso 1 1 calc R
C28 C 0.3508(4) 0.3143(3) -0.04841(17) 0.0967(15) Uani 1 1 d .
H28A H 0.3611 0.3729 -0.0533 0.145 Uiso 1 1 calc R
H28B H 0.2764 0.2979 -0.0704 0.145 Uiso 1 1 calc R
H28C H 0.4099 0.2845 -0.0636 0.145 Uiso 1 1 calc R
C29 C 0.19610(17) 0.37286(13) 0.31205(9) 0.0292(4) Uani 1 1 d .
C30 C 0.14376(19) 0.29686(15) 0.31667(10) 0.0354(5) Uani 1 1 d .
C31 C 0.1572(2) 0.26135(17) 0.37241(11) 0.0437(6) Uani 1 1 d .
H31 H 0.1219 0.2106 0.3768 0.052 Uiso 1 1 calc R
C32 C 0.2208(2) 0.29855(17) 0.42152(11) 0.0469(6) Uani 1 1 d .
H32 H 0.2284 0.2736 0.4593 0.056 Uiso 1 1 calc R
C33 C 0.2729(2) 0.37177(16) 0.41551(11) 0.0436(6) Uani 1 1 d .
H33 H 0.3167 0.3967 0.4494 0.052 Uiso 1 1 calc R
C34 C 0.2629(2) 0.41009(14) 0.36093(10) 0.0358(5) Uani 1 1 d .
C35 C 0.0741(2) 0.25583(18) 0.26337(12) 0.0479(6) Uani 1 1 d .
H35 H 0.1028 0.2753 0.2278 0.058 Uiso 1 1 calc R
C36 C -0.0492(3) 0.2830(4) 0.25650(18) 0.0982(16) Uani 1 1 d .
H36A H -0.0804 0.2639 0.2904 0.147 Uiso 1 1 calc R
H36B H -0.0932 0.2600 0.2201 0.147 Uiso 1 1 calc R
H36C H -0.0531 0.3425 0.2546 0.147 Uiso 1 1 calc R
C37 C 0.0853(4) 0.1631(2) 0.26524(16) 0.0910(15) Uani 1 1 d .
H37A H 0.1655 0.1482 0.2726 0.137 Uiso 1 1 calc R
H37B H 0.0477 0.1403 0.2273 0.137 Uiso 1 1 calc R
H37C H 0.0498 0.1415 0.2970 0.137 Uiso 1 1 calc R
C38 C 0.3241(2) 0.49025(16) 0.35643(11) 0.0468(6) Uani 1 1 d .
H38 H 0.3065 0.5082 0.3142 0.056 Uiso 1 1 calc R
C39 C 0.4515(3) 0.4809(2) 0.37376(16) 0.0619(8) Uani 1 1 d .
H39A H 0.4711 0.4628 0.4150 0.093 Uiso 1 1 calc R
H39B H 0.4879 0.5333 0.3694 0.093 Uiso 1 1 calc R
H39C H 0.4777 0.4404 0.3481 0.093 Uiso 1 1 calc R
C40 C 0.2838(3) 0.5566(2) 0.39365(18) 0.0711(10) Uani 1 1 d .
H40A H 0.3055 0.5427 0.4356 0.107 Uiso 1 1 calc R
H40B H 0.2013 0.5613 0.3832 0.107 Uiso 1 1 calc R
H40C H 0.3185 0.6085 0.3862 0.107 Uiso 1 1 calc R
C41 C 0.3345(2) 0.25941(14) 0.19800(13) 0.0429(6) Uani 1 1 d .
H41A H 0.2820 0.2339 0.2209 0.052 Uiso 1 1 calc R
H41B H 0.3298 0.2284 0.1608 0.052 Uiso 1 1 calc R
C42 C 0.4512(2) 0.25355(13) 0.23232(12) 0.0385(5) Uani 1 1 d .
C43 C 0.4757(2) 0.27479(16) 0.29192(12) 0.0455(6) Uani 1 1 d .
H43 H 0.4162 0.2925 0.3108 0.055 Uiso 1 1 calc R
C44 C 0.5849(3) 0.27074(19) 0.32435(13) 0.0526(7) Uani 1 1 d .
H44 H 0.5994 0.2863 0.3648 0.063 Uiso 1 1 calc R
C45 C 0.6724(2) 0.2442(2) 0.29831(14) 0.0571(8) Uani 1 1 d .
H45 H 0.7470 0.2407 0.3207 0.069 Uiso 1 1 calc R
C46 C 0.6502(2) 0.22287(19) 0.23929(14) 0.0549(7) Uani 1 1 d .
H46 H 0.7101 0.2047 0.2209 0.066 Uiso 1 1 calc R
C47 C 0.5411(2) 0.22770(16) 0.20670(13) 0.0442(6) Uani 1 1 d .
H47 H 0.5275 0.2131 0.1661 0.053 Uiso 1 1 calc R
C48 C 0.7099(10) 0.0494(8) 0.0990(5) 0.268(4) Uani 1 1 d DU
H48A H 0.7442 0.0502 0.0636 0.402 Uiso 1 1 calc R
H48B H 0.7601 0.0207 0.1309 0.402 Uiso 1 1 calc R
H48C H 0.6984 0.1053 0.1114 0.402 Uiso 1 1 calc R
C49 C 0.6017(11) 0.0077(9) 0.0858(5) 0.264(4) Uani 1 1 d DU
H49A H 0.5480 0.0333 0.1080 0.317 Uiso 1 1 calc R
H49B H 0.6115 -0.0500 0.0981 0.317 Uiso 1 1 calc R
C50 C 0.5557(8) 0.0124(9) 0.0211(5) 0.262(4) Uani 1 1 d DU
H50A H 0.6147 -0.0151 0.0035 0.315 Uiso 1 1 calc R
H50B H 0.5630 0.0709 0.0123 0.315 Uiso 1 1 calc R

loop_
_atom_site_aniso_label
_atom_site_aniso_U_11
_atom_site_aniso_U_22
_atom_site_aniso_U_33
_atom_site_aniso_U_23
_atom_site_aniso_U_13
_atom_site_aniso_U_12
Zn1 0.02758(12) 0.02451(12) 0.03487(14) 0.00865(9) 0.00540(9) 0.00494(9)
N1 0.0249(7) 0.0260(8) 0.0278(8) 0.0073(6) 0.0073(6) 0.0055(6)
N2 0.0229(7) 0.0260(8) 0.0288(8) 0.0046(6) 0.0060(6) 0.0024(6)
N3 0.0275(8) 0.0314(9) 0.0252(8) 0.0051(7) 0.0059(6) 0.0006(7)
C1 0.0235(8) 0.0251(9) 0.0268(9) 0.0045(7) 0.0047(7) 0.0020(7)
C2 0.0295(9) 0.0275(9) 0.0320(10) 0.0094(8) 0.0047(8) 0.0045(8)
C3 0.0306(10) 0.0276(10) 0.0342(10) 0.0057(8) 0.0036(8) 0.0076(8)
C4 0.0340(11) 0.0373(11) 0.0349(11) 0.0056(9) 0.0091(8) 0.0127(9)
C5 0.0243(9) 0.0295(9) 0.0286(9) 0.0039(8) 0.0040(7) 0.0047(7)
C6 0.0270(9) 0.0308(10) 0.0313(10) 0.0101(8) 0.0094(7) 0.0029(8)
C7 0.0547(16) 0.0680(18) 0.0653(18) 0.0414(15) 0.0381(14) 0.0298(14)
C8 0.0292(10) 0.0362(11) 0.0432(12) 0.0080(9) 0.0021(9) 0.0069(8)
C9 0.0257(10) 0.0336(11) 0.0406(12) 0.0050(9) -0.0035(8) 0.0068(8)
C10 0.0411(12) 0.0362(12) 0.0414(12) -0.0013(10) -0.0070(10) -0.0003(10)
C11 0.0510(15) 0.0542(15) 0.0342(12) -0.0010(11) -0.0045(10) 0.0019(12)
C12 0.0496(15) 0.0535(15) 0.0394(13) 0.0142(12) -0.0070(11) -0.0008(12)
C13 0.0646(18) 0.0357(12) 0.0460(14) 0.0091(11) -0.0105(12) -0.0003(12)
C14 0.0543(15) 0.0326(11) 0.0383(12) 0.0037(9) -0.0034(10) 0.0096(10)
C15 0.0258(9) 0.0387(11) 0.0273(9) 0.0031(8) 0.0065(7) 0.0044(8)
C16 0.0428(13) 0.0703(18) 0.0375(12) 0.0131(12) 0.0176(10) 0.0237(13)
C17 0.0232(8) 0.0281(9) 0.0299(9) 0.0082(7) 0.0076(7) 0.0043(7)
C18 0.0252(9) 0.0341(10) 0.0327(10) 0.0067(8) 0.0028(8) 0.0031(8)
C19 0.0242(9) 0.0504(14) 0.0392(12) 0.0078(10) 0.0044(8) 0.0054(9)
C20 0.0309(11) 0.0556(15) 0.0389(12) 0.0056(11) 0.0094(9) 0.0181(10)
C21 0.0367(11) 0.0417(12) 0.0396(12) -0.0020(10) 0.0118(9) 0.0097(10)
C22 0.0285(10) 0.0369(11) 0.0342(10) 0.0018(9) 0.0078(8) 0.0033(8)
C23 0.0347(11) 0.0362(12) 0.0463(13) -0.0020(10) -0.0005(10) -0.0009(9)
C24 0.096(3) 0.0529(17) 0.0492(17) -0.0054(14) 0.0156(17) -0.0125(17)
C25 0.067(2) 0.073(2) 0.087(3) -0.009(2) 0.0082(19) -0.0285(18)
C26 0.0308(11) 0.0540(15) 0.0597(16) -0.0199(13) 0.0067(11) 0.0001(11)
C27 0.083(3) 0.082(3) 0.109(3) -0.012(2) 0.003(2) -0.043(2)
C28 0.070(2) 0.137(4) 0.067(2) 0.013(3) -0.0298(19) -0.015(3)
C29 0.0296(9) 0.0333(10) 0.0263(9) 0.0091(8) 0.0093(7) 0.0061(8)
C30 0.0328(10) 0.0421(12) 0.0328(11) 0.0077(9) 0.0100(8) -0.0031(9)
C31 0.0461(13) 0.0473(14) 0.0403(12) 0.0161(11) 0.0150(10) -0.0013(11)
C32 0.0570(16) 0.0547(15) 0.0310(11) 0.0150(11) 0.0132(11) 0.0064(12)
C33 0.0530(15) 0.0493(14) 0.0272(10) 0.0044(10) 0.0041(10) 0.0077(11)
C34 0.0417(12) 0.0361(11) 0.0293(10) 0.0015(9) 0.0060(9) 0.0043(9)
C35 0.0450(14) 0.0588(16) 0.0397(13) 0.0065(11) 0.0072(10) -0.0207(12)
C36 0.0352(16) 0.184(5) 0.074(2) -0.019(3) 0.0075(15) -0.029(2)
C37 0.156(4) 0.058(2) 0.0536(19) 0.0061(16) 0.005(2) -0.057(2)
C38 0.0605(16) 0.0394(13) 0.0355(12) 0.0017(10) -0.0037(11) -0.0078(12)
C39 0.0588(18) 0.0495(16) 0.078(2) -0.0082(15) 0.0153(16) -0.0073(14)
C40 0.066(2) 0.0459(16) 0.096(3) -0.0170(17) -0.0001(19) 0.0037(15)
C41 0.0366(12) 0.0263(10) 0.0667(16) 0.0161(10) 0.0120(11) 0.0037(9)
C42 0.0378(11) 0.0273(10) 0.0532(14) 0.0197(10) 0.0160(10) 0.0064(9)
C43 0.0475(14) 0.0411(13) 0.0527(15) 0.0202(11) 0.0212(12) 0.0127(11)
C44 0.0551(16) 0.0590(17) 0.0445(14) 0.0215(13) 0.0114(12) 0.0092(13)
C45 0.0392(14) 0.073(2) 0.0582(17) 0.0253(15) 0.0069(12) 0.0107(13)
C46 0.0403(14) 0.0655(18) 0.0631(18) 0.0191(15) 0.0206(12) 0.0165(13)
C47 0.0428(13) 0.0411(13) 0.0515(14) 0.0153(11) 0.0161(11) 0.0107(10)
C48 0.267(4) 0.267(4) 0.270(4) -0.0016(18) 0.0470(18) 0.0018(17)
C49 0.265(4) 0.264(4) 0.264(4) -0.0017(15) 0.0512(16) 0.0022(15)
C50 0.264(4) 0.261(4) 0.264(4) -0.0016(16) 0.0512(16) 0.0037(16)

loop_
_atom_type_symbol
_atom_type_description
_atom_type_scat_dispersion_real
_atom_type_scat_dispersion_imag
_atom_type_scat_source
C C 0.0033 0.0016 'International Tables Vol C Tables 4.2.6.8 and 6.1.1.4'
H H 0.0000 0.0000 'International Tables Vol C Tables 4.2.6.8 and 6.1.1.4'
N N 0.0061 0.0033 'International Tables Vol C Tables 4.2.6.8 and 6.1.1.4'
Zn Zn 0.2839 1.4301 'International Tables Vol C Tables 4.2.6.8 and 6.1.1.4'

loop_
_geom_angle_atom_site_label_1
_geom_angle_atom_site_label_2
_geom_angle_atom_site_label_3
_geom_angle
_geom_angle_site_symmetry_1
_geom_angle_site_symmetry_3
N1 Zn1 C41 169.47(9) . .
N1 Zn1 N2 76.42(6) . .
C41 Zn1 N2 107.55(9) . .
N1 Zn1 N3 75.07(6) . .
C41 Zn1 N3 103.98(9) . .
N2 Zn1 N3 145.50(6) . .
C5 N1 C1 115.97(16) . .
C5 N1 Zn1 122.86(13) . .
C1 N1 Zn1 121.15(13) . .
C6 N2 C17 122.85(17) . .
C6 N2 Zn1 110.30(13) . .
C17 N2 Zn1 126.65(12) . .
C15 N3 C29 121.19(17) . .
C15 N3 Zn1 110.31(13) . .
C29 N3 Zn1 128.50(13) . .
C2 C1 N1 124.33(18) . .
C2 C1 C6 121.33(18) . .
N1 C1 C6 114.30(16) . .
C1 C2 C3 122.78(19) . .
C1 C2 H2 118.6 . .
C3 C2 H2 118.6 . .
C2 C3 C4 109.39(16) . .
C2 C3 C8 112.68(19) . .
C4 C3 C8 111.71(19) . .
C2 C3 H3 107.6 . .
C4 C3 H3 107.6 . .
C8 C3 H3 107.6 . .
C5 C4 C3 122.8(2) . .
C5 C4 H4 118.6 . .
C3 C4 H4 118.6 . .
C4 C5 N1 124.23(19) . .
C4 C5 C15 121.36(19) . .
N1 C5 C15 114.26(17) . .
N2 C6 C1 116.45(17) . .
N2 C6 C7 123.70(19) . .
C1 C6 C7 119.85(18) . .
C6 C7 H7A 109.5 . .
C6 C7 H7B 109.5 . .
H7A C7 H7B 109.5 . .
C6 C7 H7C 109.5 . .
H7A C7 H7C 109.5 . .
H7B C7 H7C 109.5 . .
C9 C8 C3 112.48(19) . .
C9 C8 H8A 109.1 . .
C3 C8 H8A 109.1 . .
C9 C8 H8B 109.1 . .
C3 C8 H8B 109.1 . .
H8A C8 H8B 107.8 . .
C10 C9 C14 117.7(2) . .
C10 C9 C8 121.6(2) . .
C14 C9 C8 120.6(2) . .
C9 C10 C11 121.2(2) . .
C9 C10 H10 119.4 . .
C11 C10 H10 119.4 . .
C12 C11 C10 120.1(3) . .
C12 C11 H11 119.9 . .
C10 C11 H11 119.9 . .
C13 C12 C11 119.6(3) . .
C13 C12 H12 120.2 . .
C11 C12 H12 120.2 . .
C12 C13 C14 120.6(3) . .
C12 C13 H13 119.7 . .
C14 C13 H13 119.7 . .
C13 C14 C9 120.8(2) . .
C13 C14 H14 119.6 . .
C9 C14 H14 119.6 . .
N3 C15 C5 116.08(18) . .
N3 C15 C16 124.82(19) . .
C5 C15 C16 119.06(19) . .
C15 C16 H16A 109.5 . .
C15 C16 H16B 109.5 . .
H16A C16 H16B 109.5 . .
C15 C16 H16C 109.5 . .
H16A C16 H16C 109.5 . .
H16B C16 H16C 109.5 . .
C22 C17 C18 121.60(18) . .
C22 C17 N2 120.02(18) . .
C18 C17 N2 118.20(18) . .
C19 C18 C17 117.7(2) . .
C19 C18 C23 121.6(2) . .
C17 C18 C23 120.77(19) . .
C20 C19 C18 121.7(2) . .
C20 C19 H19 119.1 . .
C18 C19 H19 119.1 . .
C21 C20 C19 119.5(2) . .
C21 C20 H20 120.2 . .
C19 C20 H20 120.2 . .
C20 C21 C22 121.4(2) . .
C20 C21 H21 119.3 . .
C22 C21 H21 119.3 . .
C21 C22 C17 118.1(2) . .
C21 C22 C26 119.4(2) . .
C17 C22 C26 122.50(19) . .
C24 C23 C18 112.2(2) . .
C24 C23 C25 110.5(3) . .
C18 C23 C25 113.1(2) . .
C24 C23 H23 106.9 . .
C18 C23 H23 106.9 . .
C25 C23 H23 106.9 . .
C23 C24 H24A 109.5 . .
C23 C24 H24B 109.5 . .
H24A C24 H24B 109.5 . .
C23 C24 H24C 109.5 . .
H24A C24 H24C 109.5 . .
H24B C24 H24C 109.5 . .
C23 C25 H25A 109.5 . .
C23 C25 H25B 109.5 . .
H25A C25 H25B 109.5 . .
C23 C25 H25C 109.5 . .
H25A C25 H25C 109.5 . .
H25B C25 H25C 109.5 . .
C28 C26 C27 108.8(3) . .
C28 C26 C22 111.3(2) . .
C27 C26 C22 112.5(3) . .
C28 C26 H26 108.0 . .
C27 C26 H26 108.0 . .
C22 C26 H26 108.0 . .
C26 C27 H27A 109.5 . .
C26 C27 H27B 109.5 . .
H27A C27 H27B 109.5 . .
C26 C27 H27C 109.5 . .
H27A C27 H27C 109.5 . .
H27B C27 H27C 109.5 . .
C26 C28 H28A 109.5 . .
C26 C28 H28B 109.5 . .
H28A C28 H28B 109.5 . .
C26 C28 H28C 109.5 . .
H28A C28 H28C 109.5 . .
H28B C28 H28C 109.5 . .
C34 C29 C30 121.66(19) . .
C34 C29 N3 119.15(19) . .
C30 C29 N3 118.96(19) . .
C31 C30 C29 117.7(2) . .
C31 C30 C35 120.9(2) . .
C29 C30 C35 121.5(2) . .
C32 C31 C30 121.3(2) . .
C32 C31 H31 119.4 . .
C30 C31 H31 119.4 . .
C33 C32 C31 119.8(2) . .
C33 C32 H32 120.1 . .
C31 C32 H32 120.1 . .
C32 C33 C34 121.5(2) . .
C32 C33 H33 119.2 . .
C34 C33 H33 119.2 . .
C33 C34 C29 118.0(2) . .
C33 C34 C38 119.5(2) . .
C29 C34 C38 122.5(2) . .
C30 C35 C36 109.5(3) . .
C30 C35 C37 112.9(3) . .
C36 C35 C37 111.9(3) . .
C30 C35 H35 107.4 . .
C36 C35 H35 107.4 . .
C37 C35 H35 107.4 . .
C35 C36 H36A 109.5 . .
C35 C36 H36B 109.5 . .
H36A C36 H36B 109.5 . .
C35 C36 H36C 109.5 . .
H36A C36 H36C 109.5 . .
H36B C36 H36C 109.5 . .
C35 C37 H37A 109.5 . .
C35 C37 H37B 109.5 . .
H37A C37 H37B 109.5 . .
C35 C37 H37C 109.5 . .
H37A C37 H37C 109.5 . .
H37B C37 H37C 109.5 . .
C39 C38 C40 109.7(2) . .
C39 C38 C34 111.8(2) . .
C40 C38 C34 111.9(3) . .
C39 C38 H38 107.7 . .
C40 C38 H38 107.7 . .
C34 C38 H38 107.7 . .
C38 C39 H39A 109.5 . .
C38 C39 H39B 109.5 . .
H39A C39 H39B 109.5 . .
C38 C39 H39C 109.5 . .
H39A C39 H39C 109.5 . .
H39B C39 H39C 109.5 . .
C38 C40 H40A 109.5 . .
C38 C40 H40B 109.5 . .
H40A C40 H40B 109.5 . .
C38 C40 H40C 109.5 . .
H40A C40 H40C 109.5 . .
H40B C40 H40C 109.5 . .
C42 C41 Zn1 113.22(16) . .
C42 C41 H41A 108.9 . .
Zn1 C41 H41A 108.9 . .
C42 C41 H41B 108.9 . .
Zn1 C41 H41B 108.9 . .
H41A C41 H41B 107.7 . .
C47 C42 C43 117.1(2) . .
C47 C42 C41 121.9(3) . .
C43 C42 C41 121.0(2) . .
C44 C43 C42 121.6(2) . .
C44 C43 H43 119.2 . .
C42 C43 H43 119.2 . .
C45 C44 C43 120.4(3) . .
C45 C44 H44 119.8 . .
C43 C44 H44 119.8 . .
C44 C45 C46 119.1(3) . .
C44 C45 H45 120.4 . .
C46 C45 H45 120.4 . .
C45 C46 C47 120.4(3) . .
C45 C46 H46 119.8 . .
C47 C46 H46 119.8 . .
C46 C47 C42 121.4(3) . .
C46 C47 H47 119.3 . .
C42 C47 H47 119.3 . .
C49 C48 H48A 109.5 . .
C49 C48 H48B 109.5 . .
H48A C48 H48B 109.5 . .
C49 C48 H48C 109.5 . .
H48A C48 H48C 109.5 . .
H48B C48 H48C 109.5 . .
C48 C49 C50 109.6(10) . .
C48 C49 H49A 109.7 . .
C50 C49 H49A 109.7 . .
C48 C49 H49B 109.7 . .
C50 C49 H49B 109.7 . .
H49A C49 H49B 108.2 . .
C49 C50 C50 136.6(16) . 3_655
C49 C50 H50A 103.0 . .
C50 C50 H50A 103.0 3_655 .
C49 C50 H50B 103.0 . .
C50 C50 H50B 103.0 3_655 .
H50A C50 H50B 105.1 . .

loop_
_geom_bond_atom_site_label_1
_geom_bond_atom_site_label_2
_geom_bond_distance
_geom_bond_site_symmetry_2
Zn1 N1 1.9093(16) .
Zn1 C41 1.980(2) .
Zn1 N2 2.3006(16) .
Zn1 N3 2.3545(17) .
N1 C5 1.378(3) .
N1 C1 1.380(2) .
N2 C6 1.286(3) .
N2 C17 1.431(2) .
N3 C15 1.286(3) .
N3 C29 1.435(2) .
C1 C2 1.350(3) .
C1 C6 1.479(3) .
C2 C3 1.499(3) .
C2 H2 0.9500 .
C3 C4 1.503(3) .
C3 C8 1.550(3) .
C3 H3 1.0000 .
C4 C5 1.349(3) .
C4 H4 0.9500 .
C5 C15 1.488(3) .
C6 C7 1.499(3) .
C7 H7A 0.9800 .
C7 H7B 0.9800 .
C7 H7C 0.9800 .
C8 C9 1.506(3) .
C8 H8A 0.9900 .
C8 H8B 0.9900 .
C9 C10 1.384(3) .
C9 C14 1.397(3) .
C10 C11 1.388(4) .
C10 H10 0.9500 .
C11 C12 1.376(4) .
C11 H11 0.9500 .
C12 C13 1.370(4) .
C12 H12 0.9500 .
C13 C14 1.385(4) .
C13 H13 0.9500 .
C14 H14 0.9500 .
C15 C16 1.504(3) .
C16 H16A 0.9800 .
C16 H16B 0.9800 .
C16 H16C 0.9800 .
C17 C22 1.396(3) .
C17 C18 1.406(3) .
C18 C19 1.390(3) .
C18 C23 1.517(3) .
C19 C20 1.381(4) .
C19 H19 0.9500 .
C20 C21 1.376(3) .
C20 H20 0.9500 .
C21 C22 1.396(3) .
C21 H21 0.9500 .
C22 C26 1.522(3) .
C23 C24 1.484(4) .
C23 C25 1.530(4) .
C23 H23 1.0000 .
C24 H24A 0.9800 .
C24 H24B 0.9800 .
C24 H24C 0.9800 .
C25 H25A 0.9800 .
C25 H25B 0.9800 .
C25 H25C 0.9800 .
C26 C28 1.516(5) .
C26 C27 1.520(5) .
C26 H26 1.0000 .
C27 H27A 0.9800 .
C27 H27B 0.9800 .
C27 H27C 0.9800 .
C28 H28A 0.9800 .
C28 H28B 0.9800 .
C28 H28C 0.9800 .
C29 C34 1.396(3) .
C29 C30 1.412(3) .
C30 C31 1.392(3) .
C30 C35 1.510(3) .
C31 C32 1.384(4) .
C31 H31 0.9500 .
C32 C33 1.376(4) .
C32 H32 0.9500 .
C33 C34 1.391(3) .
C33 H33 0.9500 .
C34 C38 1.522(3) .
C35 C36 1.529(5) .
C35 C37 1.530(5) .
C35 H35 1.0000 .
C36 H36A 0.9800 .
C36 H36B 0.9800 .
C36 H36C 0.9800 .
C37 H37A 0.9800 .
C37 H37B 0.9800 .
C37 H37C 0.9800 .
C38 C39 1.518(4) .
C38 C40 1.522(4) .
C38 H38 1.0000 .
C39 H39A 0.9800 .
C39 H39B 0.9800 .
C39 H39C 0.9800 .
C40 H40A 0.9800 .
C40 H40B 0.9800 .
C40 H40C 0.9800 .
C41 C42 1.480(3) .
C41 H41A 0.9900 .
C41 H41B 0.9900 .
C42 C47 1.393(3) .
C42 C43 1.393(4) .
C43 C44 1.386(4) .
C43 H43 0.9500 .
C44 C45 1.377(4) .
C44 H44 0.9500 .
C45 C46 1.381(4) .
C45 H45 0.9500 .
C46 C47 1.387(4) .
C46 H46 0.9500 .
C47 H47 0.9500 .
C48 C49 1.452(10) .
C48 H48A 0.9800 .
C48 H48B 0.9800 .
C48 H48C 0.9800 .
C49 C50 1.491(10) .
C49 H49A 0.9900 .
C49 H49B 0.9900 .
C50 C50 1.556(14) 3_655
C50 H50A 0.9900 .
C50 H50B 0.9900 .

loop_
_geom_torsion_atom_site_label_1
_geom_torsion_atom_site_label_2
_geom_torsion_atom_site_label_3
_geom_torsion_atom_site_label_4
_geom_torsion
_geom_torsion_site_symmetry_4
C41 Zn1 N1 C5 75.1(6) .
N2 Zn1 N1 C5 -171.41(17) .
N3 Zn1 N1 C5 -11.03(15) .
C41 Zn1 N1 C1 -103.1(5) .
N2 Zn1 N1 C1 10.34(15) .
N3 Zn1 N1 C1 170.71(17) .
N1 Zn1 N2 C6 -9.94(15) .
C41 Zn1 N2 C6 159.93(16) .
N3 Zn1 N2 C6 -44.89(19) .
N1 Zn1 N2 C17 175.08(17) .
C41 Zn1 N2 C17 -15.05(19) .
N3 Zn1 N2 C17 140.13(15) .
N1 Zn1 N3 C15 9.36(15) .
C41 Zn1 N3 C15 -159.81(16) .
N2 Zn1 N3 C15 44.55(19) .
N1 Zn1 N3 C29 -170.44(18) .
C41 Zn1 N3 C29 20.39(19) .
N2 Zn1 N3 C29 -135.25(16) .
C5 N1 C1 C2 -5.5(3) .
Zn1 N1 C1 C2 172.85(16) .
C5 N1 C1 C6 172.06(18) .
Zn1 N1 C1 C6 -9.6(2) .
N1 C1 C2 C3 0.0(3) .
C6 C1 C2 C3 -177.38(19) .
C1 C2 C3 C4 5.1(3) .
C1 C2 C3 C8 -119.8(2) .
C2 C3 C4 C5 -5.3(3) .
C8 C3 C4 C5 120.2(2) .
C3 C4 C5 N1 0.3(4) .
C3 C4 C5 C15 175.7(2) .
C1 N1 C5 C4 5.4(3) .
Zn1 N1 C5 C4 -172.99(18) .
C1 N1 C5 C15 -170.32(17) .
Zn1 N1 C5 C15 11.3(2) .
C17 N2 C6 C1 -176.80(18) .
Zn1 N2 C6 C1 8.0(2) .
C17 N2 C6 C7 2.1(4) .
Zn1 N2 C6 C7 -173.1(2) .
C2 C1 C6 N2 177.1(2) .
N1 C1 C6 N2 -0.6(3) .
C2 C1 C6 C7 -1.8(3) .
N1 C1 C6 C7 -179.5(2) .
C2 C3 C8 C9 -61.0(2) .
C4 C3 C8 C9 175.39(19) .
C3 C8 C9 C10 110.5(2) .
C3 C8 C9 C14 -66.6(3) .
C14 C9 C10 C11 0.0(4) .
C8 C9 C10 C11 -177.2(2) .
C9 C10 C11 C12 0.0(4) .
C10 C11 C12 C13 -0.1(4) .
C11 C12 C13 C14 0.2(4) .
C12 C13 C14 C9 -0.2(4) .
C10 C9 C14 C13 0.1(4) .
C8 C9 C14 C13 177.3(2) .
C29 N3 C15 C5 173.32(18) .
Zn1 N3 C15 C5 -6.5(2) .
C29 N3 C15 C16 -4.5(3) .
Zn1 N3 C15 C16 175.7(2) .
C4 C5 C15 N3 -177.1(2) .
N1 C5 C15 N3 -1.3(3) .
C4 C5 C15 C16 0.8(3) .
N1 C5 C15 C16 176.6(2) .
C6 N2 C17 C22 -90.4(3) .
Zn1 N2 C17 C22 84.0(2) .
C6 N2 C17 C18 94.4(2) .
Zn1 N2 C17 C18 -91.2(2) .
C22 C17 C18 C19 -1.8(3) .
N2 C17 C18 C19 173.31(18) .
C22 C17 C18 C23 177.9(2) .
N2 C17 C18 C23 -7.0(3) .
C17 C18 C19 C20 -0.1(3) .
C23 C18 C19 C20 -179.9(2) .
C18 C19 C20 C21 1.5(4) .
C19 C20 C21 C22 -1.0(4) .
C20 C21 C22 C17 -0.9(4) .
C20 C21 C22 C26 177.8(2) .
C18 C17 C22 C21 2.3(3) .
N2 C17 C22 C21 -172.72(19) .
C18 C17 C22 C26 -176.3(2) .
N2 C17 C22 C26 8.6(3) .
C19 C18 C23 C24 -100.2(3) .
C17 C18 C23 C24 80.1(3) .
C19 C18 C23 C25 25.7(3) .
C17 C18 C23 C25 -154.1(2) .
C21 C22 C26 C28 -66.2(4) .
C17 C22 C26 C28 112.4(3) .
C21 C22 C26 C27 56.2(4) .
C17 C22 C26 C27 -125.2(3) .
C15 N3 C29 C34 -80.0(3) .
Zn1 N3 C29 C34 99.8(2) .
C15 N3 C29 C30 105.4(2) .
Zn1 N3 C29 C30 -74.8(2) .
C34 C29 C30 C31 2.6(3) .
N3 C29 C30 C31 177.0(2) .
C34 C29 C30 C35 -178.4(2) .
N3 C29 C30 C35 -4.0(3) .
C29 C30 C31 C32 -0.9(4) .
C35 C30 C31 C32 -179.9(3) .
C30 C31 C32 C33 -0.5(4) .
C31 C32 C33 C34 0.3(4) .
C32 C33 C34 C29 1.3(4) .
C32 C33 C34 C38 -178.8(3) .
C30 C29 C34 C33 -2.8(3) .
N3 C29 C34 C33 -177.2(2) .
C30 C29 C34 C38 177.4(2) .
N3 C29 C34 C38 3.0(3) .
C31 C30 C35 C36 89.2(3) .
C29 C30 C35 C36 -89.8(3) .
C31 C30 C35 C37 -36.2(4) .
C29 C30 C35 C37 144.8(3) .
C33 C34 C38 C39 62.1(3) .
C29 C34 C38 C39 -118.1(3) .
C33 C34 C38 C40 -61.5(3) .
C29 C34 C38 C40 118.4(3) .
N1 Zn1 C41 C42 -178.4(4) .
N2 Zn1 C41 C42 70.9(2) .
N3 Zn1 C41 C42 -94.96(19) .
Zn1 C41 C42 C47 -105.4(2) .
Zn1 C41 C42 C43 73.8(3) .
C47 C42 C43 C44 0.2(4) .
C41 C42 C43 C44 -179.0(2) .
C42 C43 C44 C45 -0.9(4) .
C43 C44 C45 C46 0.9(5) .
C44 C45 C46 C47 -0.3(5) .
C45 C46 C47 C42 -0.4(4) .
C43 C42 C47 C46 0.4(4) .
C41 C42 C47 C46 179.7(2) .
C48 C49 C50 C50 -175(2) 3_655
